data_2012905
loop_
_publ_author_name
'Yilmaz, Veysel T.'
'Guney, Serkan'
'Andac, Omer'
'Harrison, William T. A.'

_publ_section_title
;
 Bis(2-pyridylmethanol)bis(saccharinato)zinc(II) and -cadmium(II) at
 120K: three-dimensional structures containing both <i>N</i>-and
 <i>O</i>-coordinated ambidentate saccharinate ligands
;
_journal_issue 8
_journal_name_full 'Acta Crystallographica Section C'
_journal_page_first m427
_journal_page_last m430
_journal_paper_doi 10.1107/S0108270102010491
_journal_volume 58
_journal_year 2002
_chemical_formula_iupac '[Zn (C7 H4 N O3 S)2 (C6 H7 N1 O1)2]'
_chemical_formula_moiety 'C26 H22 N4 O8 S2 Zn'
_chemical_formula_sum 'C26 H22 N4 O8 S2 Zn'
_chemical_formula_weight 647.97
_chemical_name_systematic
;
Bis(2-pyridylmethanol)bis(saccharinato)zinc(II)
;
_space_group_IT_number 2
_symmetry_cell_setting triclinic
_symmetry_space_group_name_Hall '-P 1'
_symmetry_space_group_name_H-M 'P -1'
_atom_sites_solution_hydrogens mixed
_atom_sites_solution_primary direct
_atom_sites_solution_secondary difmap
_audit_creation_method SHELXL-97
_cell_angle_alpha 99.1532(8)
_cell_angle_beta 95.0138(9)
_cell_angle_gamma 95.729(2)
_cell_formula_units_Z 2
_cell_length_a 8.9874(2)
_cell_length_b 11.1630(2)
_cell_length_c 13.1879(3)
_cell_measurement_reflns_used 11819
_cell_measurement_temperature 120(2)
_cell_measurement_theta_max 27.48
_cell_measurement_theta_min 2.91
_cell_volume 1292.52(5)
_computing_cell_refinement 'DENZO (Otwinowski & Minor, 1997)'
_computing_data_collection 'COLLECT (Hooft, 1998)'
_computing_data_reduction DENZO
_computing_molecular_graphics 'ORTEP-3 for Windows (Farrugia, 1997)'
_computing_publication_material SHELXL97
_computing_structure_refinement 'SHELXL97 (Sheldrick, 1997)'
_computing_structure_solution 'SIR97 (Altomare et al.,1999)'
_diffrn_ambient_temperature 120(2)
_diffrn_detector_area_resol_mean 9.091
_diffrn_measured_fraction_theta_full 0.959
_diffrn_measured_fraction_theta_max 0.959
_diffrn_measurement_device_type 'Enraf--Nonius KappaCCD area-detector'
_diffrn_measurement_method '\f and \w scans to fill Ewald sphere'
_diffrn_radiation_monochromator graphite
_diffrn_radiation_source 'Enraf--Nonius FR591 rotating anode'
_diffrn_radiation_type MoK\a
_diffrn_radiation_wavelength 0.71073
_diffrn_reflns_av_R_equivalents 0.0423
_diffrn_reflns_av_sigmaI/netI 0.0467
_diffrn_reflns_limit_h_max 11
_diffrn_reflns_limit_h_min -10
_diffrn_reflns_limit_k_max 14
_diffrn_reflns_limit_k_min -14
_diffrn_reflns_limit_l_max 17
_diffrn_reflns_limit_l_min -17
_diffrn_reflns_number 16550
_diffrn_reflns_theta_full 27.46
_diffrn_reflns_theta_max 27.46
_diffrn_reflns_theta_min 2.91
_diffrn_standards_decay_% 0
_diffrn_standards_interval_count 0
_diffrn_standards_number 0
_exptl_absorpt_coefficient_mu 1.172
_exptl_absorpt_correction_T_max 0.943
_exptl_absorpt_correction_T_min 0.869
_exptl_absorpt_correction_type multi-scan
_exptl_absorpt_process_details '(Blessing, 1995)'
_exptl_crystal_colour Colourless
_exptl_crystal_density_diffrn 1.665
_exptl_crystal_density_meas ?
_exptl_crystal_density_method 'not measured'
_exptl_crystal_description Needle
_exptl_crystal_F_000 664
_exptl_crystal_size_max 0.25
_exptl_crystal_size_mid 0.10
_exptl_crystal_size_min 0.05
_refine_diff_density_max 0.380
_refine_diff_density_min -0.532
_refine_ls_extinction_method none
_refine_ls_goodness_of_fit_ref 1.040
_refine_ls_hydrogen_treatment constr
_refine_ls_matrix_type full
_refine_ls_number_parameters 376
_refine_ls_number_reflns 5684
_refine_ls_number_restraints 2
_refine_ls_restrained_S_all 1.040
_refine_ls_R_factor_all 0.0441
_refine_ls_R_factor_gt 0.0336
_refine_ls_shift/su_max 0.001
_refine_ls_shift/su_mean 0.000
_refine_ls_structure_factor_coef Fsqd
_refine_ls_weighting_details 'calc w = 1/[\s^2^(Fo^2^)+(0.0312P)^2^+0.9518P] where P = (Fo^2^+2Fc^2^)/3'
_refine_ls_weighting_scheme calc
_refine_ls_wR_factor_gt 0.0762
_refine_ls_wR_factor_ref 0.0805
_reflns_number_gt 4863
_reflns_number_total 5684
_reflns_threshold_expression I>2\s(I)
_cod_data_source_file tr1032.cif
_cod_data_source_block I
_cod_depositor_comments
;
The following automatic conversions were performed:

'_exptl_crystal_density_meas' value 'not measured' was changed to '?'
- the value is perceived as not measured.

Automatic conversion script
Id: cif_fix_values 3008 2015-01-20 13:52:24Z robertas 
;
_cod_database_code 2012905
_cod_database_fobs_code 2012905

loop_
_symmetry_equiv_pos_as_xyz
'x, y, z'
'-x, -y, -z'

loop_
_atom_site_label
_atom_site_fract_x
_atom_site_fract_y
_atom_site_fract_z
_atom_site_U_iso_or_equiv
_atom_site_adp_type
_atom_site_calc_flag
_atom_site_refinement_flags
_atom_site_occupancy
_atom_site_disorder_assembly
_atom_site_disorder_group
_atom_site_type_symbol
Zn1 0.38648(2) 0.29128(2) 0.223516(17) 0.01324(8) Uani d . 1 . . Zn
O1 0.52823(16) 0.35896(13) 0.11421(11) 0.0169(3) Uani d D 1 . . O
H1O 0.477(2) 0.4124(17) 0.0969(18) 0.020 Uiso d D 1 . . H
O2 0.57861(16) 0.19005(13) 0.26526(11) 0.0169(3) Uani d D 1 . . O
H2O 0.537(3) 0.1311(16) 0.2869(18) 0.020 Uiso d D 1 . . H
N1 0.33447(19) 0.15621(15) 0.08872(13) 0.0133(3) Uani d . 1 . . N
N2 0.52242(18) 0.41856(15) 0.33549(13) 0.0139(3) Uani d . 1 . . N
C1 0.2202(2) 0.06560(18) 0.07478(16) 0.0157(4) Uani d . 1 . . C
H1 0.1584 0.0595 0.1290 0.019 Uiso calc R 1 . . H
C2 0.1891(2) -0.01850(19) -0.01478(16) 0.0175(4) Uani d . 1 . . C
H2 0.1089 -0.0824 -0.0216 0.021 Uiso calc R 1 . . H
C3 0.2771(2) -0.0082(2) -0.09490(17) 0.0198(5) Uani d . 1 . . C
H3 0.2577 -0.0647 -0.1578 0.024 Uiso calc R 1 . . H
C4 0.3932(2) 0.0851(2) -0.08186(17) 0.0203(5) Uani d . 1 . . C
H4 0.4544 0.0943 -0.1359 0.024 Uiso calc R 1 . . H
C5 0.4196(2) 0.16557(18) 0.01131(16) 0.0153(4) Uani d . 1 . . C
C6 0.5469(2) 0.26750(18) 0.02996(16) 0.0174(4) Uani d . 1 . . C
H6A 0.6428 0.2336 0.0441 0.021 Uiso calc R 1 . . H
H6B 0.5527 0.3047 -0.0331 0.021 Uiso calc R 1 . . H
C7 0.4957(2) 0.53560(18) 0.36046(16) 0.0162(4) Uani d . 1 . . C
H7 0.4078 0.5606 0.3285 0.019 Uiso calc R 1 . . H
C8 0.5902(2) 0.62052(19) 0.43032(16) 0.0169(4) Uani d . 1 . . C
H8 0.5678 0.7024 0.4463 0.020 Uiso calc R 1 . . H
C9 0.7185(2) 0.58450(19) 0.47681(16) 0.0177(4) Uani d . 1 . . C
H9 0.7849 0.6409 0.5261 0.021 Uiso calc R 1 . . H
C10 0.7484(2) 0.46528(19) 0.45035(16) 0.0171(4) Uani d . 1 . . C
H10 0.8370 0.4390 0.4801 0.021 Uiso calc R 1 . . H
C11 0.6475(2) 0.38429(18) 0.37973(15) 0.0139(4) Uani d . 1 . . C
C12 0.6761(2) 0.25316(19) 0.35234(16) 0.0181(4) Uani d . 1 . . C
H12A 0.7818 0.2502 0.3372 0.022 Uiso calc R 1 . . H
H12B 0.6615 0.2115 0.4122 0.022 Uiso calc R 1 . . H
S1 0.34019(6) -0.11760(5) 0.33629(4) 0.01998(13) Uani d . 1 . . S
N3 0.3809(2) 0.02314(15) 0.31906(14) 0.0175(4) Uani d . 1 . . N
O3 0.25978(16) 0.19410(12) 0.31380(11) 0.0163(3) Uani d . 1 . . O
O4 0.4161(2) -0.13807(15) 0.43137(13) 0.0317(4) Uani d . 1 . . O
O5 0.35998(19) -0.20078(14) 0.24490(13) 0.0305(4) Uani d . 1 . . O
C13 0.2614(2) 0.08481(18) 0.32599(15) 0.0151(4) Uani d . 1 . . C
C14 0.1231(2) 0.01129(19) 0.34554(16) 0.0177(4) Uani d . 1 . . C
C15 -0.0176(3) 0.0489(2) 0.35650(18) 0.0255(5) Uani d . 1 . . C
H15 -0.0349 0.1310 0.3540 0.031 Uiso calc R 1 . . H
C16 -0.1325(3) -0.0373(2) 0.3712(2) 0.0317(6) Uani d . 1 . . C
H16 -0.2302 -0.0140 0.3791 0.038 Uiso calc R 1 . . H
C17 -0.1066(3) -0.1569(2) 0.37455(19) 0.0317(6) Uani d . 1 . . C
H17 -0.1874 -0.2144 0.3839 0.038 Uiso calc R 1 . . H
C18 0.0349(3) -0.1949(2) 0.36452(18) 0.0281(5) Uani d . 1 . . C
H18 0.0529 -0.2768 0.3673 0.034 Uiso calc R 1 . . H
C19 0.1479(3) -0.10767(19) 0.35033(16) 0.0197(4) Uani d . 1 . . C
S2 0.04298(5) 0.37705(4) 0.22439(4) 0.01333(11) Uani d . 1 . . S
N4 0.21309(18) 0.39888(15) 0.19066(13) 0.0134(3) Uani d . 1 . . N
O6 0.34309(16) 0.52299(13) 0.09695(11) 0.0192(3) Uani d . 1 . . O
O7 -0.03371(16) 0.26245(13) 0.17043(11) 0.0199(3) Uani d . 1 . . O
O8 0.04240(16) 0.39778(14) 0.33447(11) 0.0190(3) Uani d . 1 . . O
C20 0.2284(2) 0.49276(18) 0.13616(15) 0.0145(4) Uani d . 1 . . C
C21 0.0901(2) 0.55604(18) 0.12855(15) 0.0148(4) Uani d . 1 . . C
C22 0.0676(2) 0.65791(19) 0.08383(17) 0.0194(4) Uani d . 1 . . C
H22 0.1457 0.6977 0.0528 0.023 Uiso calc R 1 . . H
C23 -0.0722(3) 0.7000(2) 0.08575(17) 0.0221(5) Uani d . 1 . . C
H23 -0.0903 0.7695 0.0553 0.027 Uiso calc R 1 . . H
C24 -0.1868(2) 0.6424(2) 0.13157(18) 0.0226(5) Uani d . 1 . . C
H24 -0.2814 0.6734 0.1321 0.027 Uiso calc R 1 . . H
C25 -0.1647(2) 0.54010(19) 0.17650(17) 0.0188(4) Uani d . 1 . . C
H25 -0.2422 0.4998 0.2076 0.023 Uiso calc R 1 . . H
C26 -0.0245(2) 0.50023(18) 0.17353(15) 0.0149(4) Uani d . 1 . . C

loop_
_atom_site_aniso_label
_atom_site_aniso_U_11
_atom_site_aniso_U_22
_atom_site_aniso_U_33
_atom_site_aniso_U_12
_atom_site_aniso_U_13
_atom_site_aniso_U_23
Zn1 0.01296(13) 0.01078(13) 0.01609(13) 0.00128(9) 0.00212(9) 0.00237(9)
O1 0.0161(8) 0.0135(7) 0.0222(8) 0.0021(6) 0.0038(6) 0.0052(6)
O2 0.0164(8) 0.0132(7) 0.0212(8) 0.0023(6) 0.0028(6) 0.0021(6)
N1 0.0141(9) 0.0119(8) 0.0146(9) 0.0035(6) 0.0024(6) 0.0028(7)
N2 0.0127(9) 0.0129(8) 0.0172(9) 0.0025(6) 0.0033(6) 0.0041(7)
C1 0.0168(11) 0.0130(10) 0.0182(11) 0.0028(8) 0.0036(8) 0.0041(8)
C2 0.0166(11) 0.0131(10) 0.0218(11) 0.0018(8) -0.0012(8) 0.0017(8)
C3 0.0222(12) 0.0178(11) 0.0190(11) 0.0077(9) 0.0011(8) -0.0007(9)
C4 0.0244(12) 0.0206(11) 0.0187(11) 0.0102(9) 0.0071(9) 0.0047(9)
C5 0.0164(11) 0.0141(10) 0.0180(11) 0.0061(8) 0.0040(8) 0.0069(8)
C6 0.0195(11) 0.0142(10) 0.0209(11) 0.0040(8) 0.0087(8) 0.0052(8)
C7 0.0160(11) 0.0138(10) 0.0199(11) 0.0039(8) 0.0032(8) 0.0035(8)
C8 0.0173(11) 0.0123(10) 0.0219(11) 0.0022(8) 0.0050(8) 0.0036(8)
C9 0.0184(11) 0.0170(11) 0.0169(11) -0.0006(8) 0.0026(8) 0.0018(8)
C10 0.0150(11) 0.0194(11) 0.0180(11) 0.0034(8) 0.0010(8) 0.0060(8)
C11 0.0137(10) 0.0136(10) 0.0163(10) 0.0028(8) 0.0056(8) 0.0052(8)
C12 0.0169(11) 0.0149(10) 0.0227(11) 0.0044(8) 0.0005(8) 0.0029(8)
S1 0.0242(3) 0.0115(2) 0.0258(3) 0.0049(2) 0.0049(2) 0.0046(2)
N3 0.0188(10) 0.0113(8) 0.0236(10) 0.0031(7) 0.0033(7) 0.0051(7)
O3 0.0197(8) 0.0118(7) 0.0198(8) 0.0044(6) 0.0061(6) 0.0060(6)
O4 0.0383(11) 0.0242(9) 0.0362(10) 0.0109(7) -0.0017(8) 0.0143(8)
O5 0.0361(10) 0.0167(8) 0.0386(10) 0.0042(7) 0.0141(8) -0.0024(7)
C13 0.0194(11) 0.0146(10) 0.0119(10) 0.0034(8) 0.0021(8) 0.0027(8)
C14 0.0208(11) 0.0176(11) 0.0157(11) 0.0030(8) 0.0024(8) 0.0055(8)
C15 0.0253(13) 0.0240(12) 0.0312(13) 0.0060(9) 0.0091(9) 0.0116(10)
C16 0.0230(13) 0.0346(14) 0.0409(15) 0.0020(10) 0.0104(10) 0.0142(12)
C17 0.0304(14) 0.0299(14) 0.0358(15) -0.0056(11) 0.0089(11) 0.0110(11)
C18 0.0375(15) 0.0175(11) 0.0297(13) -0.0022(10) 0.0087(10) 0.0064(10)
C19 0.0261(12) 0.0162(11) 0.0182(11) 0.0034(9) 0.0055(8) 0.0053(8)
S2 0.0121(3) 0.0125(2) 0.0160(3) 0.00139(18) 0.00106(18) 0.00418(19)
N4 0.0111(9) 0.0131(8) 0.0169(9) 0.0017(6) 0.0025(6) 0.0050(7)
O6 0.0178(8) 0.0153(7) 0.0272(8) 0.0026(6) 0.0083(6) 0.0080(6)
O7 0.0182(8) 0.0130(7) 0.0271(8) -0.0032(6) -0.0001(6) 0.0037(6)
O8 0.0190(8) 0.0240(8) 0.0165(8) 0.0067(6) 0.0033(6) 0.0072(6)
C20 0.0169(11) 0.0095(9) 0.0164(10) 0.0013(8) 0.0004(8) 0.0014(8)
C21 0.0163(11) 0.0127(10) 0.0150(10) 0.0015(8) -0.0003(8) 0.0020(8)
C22 0.0195(11) 0.0171(11) 0.0225(11) 0.0014(8) 0.0025(8) 0.0064(9)
C23 0.0232(12) 0.0185(11) 0.0269(12) 0.0054(9) -0.0014(9) 0.0111(9)
C24 0.0167(11) 0.0234(12) 0.0285(12) 0.0068(9) -0.0023(9) 0.0061(9)
C25 0.0143(11) 0.0185(11) 0.0235(11) 0.0009(8) 0.0011(8) 0.0040(9)
C26 0.0160(11) 0.0120(10) 0.0155(10) 0.0007(8) -0.0018(8) 0.0007(8)

loop_
_atom_type_symbol
_atom_type_description
_atom_type_scat_dispersion_real
_atom_type_scat_dispersion_imag
_atom_type_scat_source
C C 0.0033 0.0016 'International Tables Vol C Tables 4.2.6.8 and 6.1.1.4'
H H 0.0000 0.0000 'International Tables Vol C Tables 4.2.6.8 and 6.1.1.4'
N N 0.0061 0.0033 'International Tables Vol C Tables 4.2.6.8 and 6.1.1.4'
O O 0.0106 0.0060 'International Tables Vol C Tables 4.2.6.8 and 6.1.1.4'
S S 0.1246 0.1234 'International Tables Vol C Tables 4.2.6.8 and 6.1.1.4'
Zn Zn 0.2839 1.4301 'International Tables Vol C Tables 4.2.6.8 and 6.1.1.4'

loop_
_geom_angle_atom_site_label_1
_geom_angle_atom_site_label_2
_geom_angle_atom_site_label_3
_geom_angle
_geom_angle_publ_flag
O3 Zn1 N2 101.67(6) yes
O3 Zn1 N4 93.40(6) yes
N2 Zn1 N4 99.10(6) yes
O3 Zn1 N1 94.17(6) yes
N2 Zn1 N1 156.92(6) yes
N4 Zn1 N1 96.58(6) yes
O3 Zn1 O1 168.97(5) yes
N2 Zn1 O1 85.38(6) yes
N4 Zn1 O1 93.84(6) yes
N1 Zn1 O1 76.74(6) yes
O3 Zn1 O2 88.05(5) yes
N2 Zn1 O2 76.74(6) yes
N4 Zn1 O2 175.80(6) yes
N1 Zn1 O2 87.24(6) yes
O1 Zn1 O2 85.32(5) yes
C6 O1 Zn1 112.97(11) ?
C6 O1 H1O 112.9(17) ?
Zn1 O1 H1O 99.2(17) ?
C12 O2 Zn1 113.28(11) ?
C12 O2 H2O 103.7(17) ?
Zn1 O2 H2O 102.5(18) ?
C5 N1 C1 118.36(18) ?
C5 N1 Zn1 116.78(14) ?
C1 N1 Zn1 124.82(13) ?
C11 N2 C7 118.32(18) ?
C11 N2 Zn1 118.38(13) ?
C7 N2 Zn1 123.16(13) ?
N1 C1 C2 122.72(19) ?
N1 C1 H1 118.6 ?
C2 C1 H1 118.6 ?
C1 C2 C3 118.7(2) ?
C1 C2 H2 120.6 ?
C3 C2 H2 120.6 ?
C4 C3 C2 119.0(2) ?
C4 C3 H3 120.5 ?
C2 C3 H3 120.5 ?
C3 C4 C5 119.2(2) ?
C3 C4 H4 120.4 ?
C5 C4 H4 120.4 ?
N1 C5 C4 122.02(19) ?
N1 C5 C6 116.86(18) ?
C4 C5 C6 121.12(18) ?
O1 C6 C5 111.91(16) ?
O1 C6 H6A 109.2 ?
C5 C6 H6A 109.2 ?
O1 C6 H6B 109.2 ?
C5 C6 H6B 109.2 ?
H6A C6 H6B 107.9 ?
N2 C7 C8 122.79(19) ?
N2 C7 H7 118.6 ?
C8 C7 H7 118.6 ?
C7 C8 C9 118.77(19) ?
C7 C8 H8 120.6 ?
C9 C8 H8 120.6 ?
C8 C9 C10 118.92(19) ?
C8 C9 H9 120.5 ?
C10 C9 H9 120.5 ?
C9 C10 C11 119.19(19) ?
C9 C10 H10 120.4 ?
C11 C10 H10 120.4 ?
N2 C11 C10 122.00(18) ?
N2 C11 C12 118.09(18) ?
C10 C11 C12 119.90(18) ?
O2 C12 C11 111.98(16) ?
O2 C12 H12A 109.2 ?
C11 C12 H12A 109.2 ?
O2 C12 H12B 109.2 ?
C11 C12 H12B 109.2 ?
H12A C12 H12B 107.9 ?
O5 S1 O4 116.39(10) ?
O5 S1 N3 110.06(10) ?
O4 S1 N3 111.01(10) ?
O5 S1 C19 111.56(10) ?
O4 S1 C19 109.72(10) ?
N3 S1 C19 96.29(9) ?
C13 N3 S1 111.22(14) ?
C13 O3 Zn1 128.87(13) ?
O3 C13 N3 124.82(19) ?
O3 C13 C14 121.05(18) ?
N3 C13 C14 114.09(18) ?
C19 C14 C15 120.8(2) ?
C19 C14 C13 111.43(18) ?
C15 C14 C13 127.79(19) ?
C14 C15 C16 117.8(2) ?
C14 C15 H15 121.1 ?
C16 C15 H15 121.1 ?
C17 C16 C15 120.8(2) ?
C17 C16 H16 119.6 ?
C15 C16 H16 119.6 ?
C16 C17 C18 121.6(2) ?
C16 C17 H17 119.2 ?
C18 C17 H17 119.2 ?
C19 C18 C17 116.7(2) ?
C19 C18 H18 121.6 ?
C17 C18 H18 121.6 ?
C14 C19 C18 122.3(2) ?
C14 C19 S1 106.89(16) ?
C18 C19 S1 130.82(18) ?
O8 S2 O7 115.93(9) ?
O8 S2 N4 111.69(9) ?
O7 S2 N4 110.72(9) ?
O8 S2 C26 109.78(9) ?
O7 S2 C26 110.98(9) ?
N4 S2 C26 95.97(9) ?
C20 N4 S2 111.71(14) ?
C20 N4 Zn1 124.11(13) ?
S2 N4 Zn1 124.16(9) ?
O6 C20 N4 124.35(18) ?
O6 C20 C21 123.05(18) ?
N4 C20 C21 112.59(17) ?
C26 C21 C22 119.98(19) ?
C26 C21 C20 111.52(17) ?
C22 C21 C20 128.50(19) ?
C21 C22 C23 117.98(19) ?
C21 C22 H22 121.0 ?
C23 C22 H22 121.0 ?
C22 C23 C24 121.2(2) ?
C22 C23 H23 119.4 ?
C24 C23 H23 119.4 ?
C25 C24 C23 121.0(2) ?
C25 C24 H24 119.5 ?
C23 C24 H24 119.5 ?
C26 C25 C24 116.5(2) ?
C26 C25 H25 121.7 ?
C24 C25 H25 121.7 ?
C21 C26 C25 123.27(19) ?
C21 C26 S2 108.05(15) ?
C25 C26 S2 128.67(16) ?

loop_
_geom_bond_atom_site_label_1
_geom_bond_atom_site_label_2
_geom_bond_site_symmetry_2
_geom_bond_distance
_geom_bond_publ_flag
Zn1 O3 . 2.0717(14) yes
Zn1 N2 . 2.0887(17) yes
Zn1 N4 . 2.1167(16) yes
Zn1 N1 . 2.1244(17) yes
Zn1 O1 . 2.1788(14) yes
Zn1 O2 . 2.2323(14) yes
O1 C6 . 1.418(2) ?
O1 H1O . 0.834(10) ?
O2 C12 . 1.423(2) ?
O2 H2O . 0.828(10) ?
N1 C5 . 1.339(3) ?
N1 C1 . 1.346(3) ?
N2 C11 . 1.339(3) ?
N2 C7 . 1.346(3) ?
C1 C2 . 1.375(3) ?
C1 H1 . 0.9500 ?
C2 C3 . 1.386(3) ?
C2 H2 . 0.9500 ?
C3 C4 . 1.378(3) ?
C3 H3 . 0.9500 ?
C4 C5 . 1.389(3) ?
C4 H4 . 0.9500 ?
C5 C6 . 1.506(3) ?
C6 H6A . 0.9900 ?
C6 H6B . 0.9900 ?
C7 C8 . 1.376(3) ?
C7 H7 . 0.9500 ?
C8 C9 . 1.384(3) ?
C8 H8 . 0.9500 ?
C9 C10 . 1.380(3) ?
C9 H9 . 0.9500 ?
C10 C11 . 1.389(3) ?
C10 H10 . 0.9500 ?
C11 C12 . 1.504(3) ?
C12 H12A . 0.9900 ?
C12 H12B . 0.9900 ?
S1 O5 . 1.4356(17) ?
S1 O4 . 1.4363(17) ?
S1 N3 . 1.6330(18) ?
S1 C19 . 1.767(2) ?
N3 C13 . 1.334(3) ?
O3 C13 . 1.257(2) ?
C13 C14 . 1.485(3) ?
C14 C19 . 1.378(3) ?
C14 C15 . 1.384(3) ?
C15 C16 . 1.388(3) ?
C15 H15 . 0.9500 ?
C16 C17 . 1.385(4) ?
C16 H16 . 0.9500 ?
C17 C18 . 1.390(4) ?
C17 H17 . 0.9500 ?
C18 C19 . 1.382(3) ?
C18 H18 . 0.9500 ?
S2 O8 . 1.4338(15) ?
S2 O7 . 1.4376(15) ?
S2 N4 . 1.6351(17) ?
S2 C26 . 1.760(2) ?
N4 C20 . 1.364(3) ?
O6 C20 . 1.234(2) ?
C20 C21 . 1.493(3) ?
C21 C26 . 1.378(3) ?
C21 C22 . 1.386(3) ?
C22 C23 . 1.386(3) ?
C22 H22 . 0.9500 ?
C23 C24 . 1.393(3) ?
C23 H23 . 0.9500 ?
C24 C25 . 1.390(3) ?
C24 H24 . 0.9500 ?
C25 C26 . 1.380(3) ?
C25 H25 . 0.9500 ?

loop_
_geom_hbond_atom_site_label_D
_geom_hbond_atom_site_label_H
_geom_hbond_atom_site_label_A
_geom_hbond_site_symmetry_A
_geom_hbond_distance_DH
_geom_hbond_distance_HA
_geom_hbond_distance_DA
_geom_hbond_angle_DHA
O1 H1O O6 . 0.834(10) 1.811(12) 2.617(2) 162(2)
O2 H2O N3 . 0.828(10) 1.876(13) 2.667(2) 159(2)
C6 H6B O6 2_665 0.99 2.36 3.213(2) 144
C8 H8 O4 1_565 0.95 2.37 3.247(3) 153
C12 H12B O4 2_656 0.99 2.47 3.441(3) 168

loop_
_geom_torsion_atom_site_label_1
_geom_torsion_atom_site_label_2
_geom_torsion_atom_site_label_3
_geom_torsion_atom_site_label_4
_geom_torsion
O3 Zn1 O1 C6 17.2(4)
N2 Zn1 O1 C6 147.42(13)
N4 Zn1 O1 C6 -113.74(13)
N1 Zn1 O1 C6 -17.88(13)
O2 Zn1 O1 C6 70.38(13)
O3 Zn1 O2 C12 -93.63(13)
N2 Zn1 O2 C12 8.84(13)
N1 Zn1 O2 C12 172.09(14)
O1 Zn1 O2 C12 95.18(13)
O3 Zn1 N1 C5 -165.52(14)
N2 Zn1 N1 C5 -32.0(2)
N4 Zn1 N1 C5 100.57(14)
O1 Zn1 N1 C5 8.16(13)
O2 Zn1 N1 C5 -77.68(14)
O3 Zn1 N1 C1 16.83(16)
N2 Zn1 N1 C1 150.32(16)
N4 Zn1 N1 C1 -77.09(16)
O1 Zn1 N1 C1 -169.50(17)
O2 Zn1 N1 C1 104.66(16)
O3 Zn1 N2 C11 83.07(15)
N4 Zn1 N2 C11 178.49(14)
N1 Zn1 N2 C11 -49.3(2)
O1 Zn1 N2 C11 -88.35(14)
O2 Zn1 N2 C11 -2.08(14)
O3 Zn1 N2 C7 -101.43(16)
N4 Zn1 N2 C7 -6.02(17)
N1 Zn1 N2 C7 126.19(18)
O1 Zn1 N2 C7 87.14(16)
O2 Zn1 N2 C7 173.41(17)
C5 N1 C1 C2 1.1(3)
Zn1 N1 C1 C2 178.73(15)
N1 C1 C2 C3 -1.4(3)
C1 C2 C3 C4 0.5(3)
C2 C3 C4 C5 0.5(3)
C1 N1 C5 C4 0.0(3)
Zn1 N1 C5 C4 -177.83(15)
C1 N1 C5 C6 -179.63(17)
Zn1 N1 C5 C6 2.6(2)
C3 C4 C5 N1 -0.8(3)
C3 C4 C5 C6 178.80(19)
Zn1 O1 C6 C5 24.1(2)
N1 C5 C6 O1 -18.0(2)
C4 C5 C6 O1 162.34(18)
C11 N2 C7 C8 -0.9(3)
Zn1 N2 C7 C8 -176.42(15)
N2 C7 C8 C9 0.2(3)
C7 C8 C9 C10 1.0(3)
C8 C9 C10 C11 -1.4(3)
C7 N2 C11 C10 0.5(3)
Zn1 N2 C11 C10 176.18(15)
C7 N2 C11 C12 179.42(18)
Zn1 N2 C11 C12 -4.9(2)
C9 C10 C11 N2 0.7(3)
C9 C10 C11 C12 -178.22(19)
Zn1 O2 C12 C11 -13.4(2)
N2 C11 C12 O2 12.4(3)
C10 C11 C12 O2 -168.60(18)
O5 S1 N3 C13 117.84(16)
O4 S1 N3 C13 -111.83(16)
C19 S1 N3 C13 2.13(16)
N2 Zn1 O3 C13 -112.53(17)
N4 Zn1 O3 C13 147.45(17)
N1 Zn1 O3 C13 50.59(17)
O1 Zn1 O3 C13 16.5(4)
O2 Zn1 O3 C13 -36.49(17)
Zn1 O3 C13 N3 29.1(3)
Zn1 O3 C13 C14 -148.21(15)
S1 N3 C13 O3 -178.41(16)
S1 N3 C13 C14 -0.9(2)
O3 C13 C14 C19 176.36(19)
N3 C13 C14 C19 -1.2(3)
O3 C13 C14 C15 -2.4(3)
N3 C13 C14 C15 180.0(2)
C19 C14 C15 C16 -0.7(3)
C13 C14 C15 C16 178.0(2)
C14 C15 C16 C17 -0.1(4)
C15 C16 C17 C18 0.7(4)
C16 C17 C18 C19 -0.4(4)
C15 C14 C19 C18 1.0(3)
C13 C14 C19 C18 -177.9(2)
C15 C14 C19 S1 -178.56(18)
C13 C14 C19 S1 2.6(2)
C17 C18 C19 C14 -0.4(3)
C17 C18 C19 S1 179.04(19)
O5 S1 C19 C14 -117.26(16)
O4 S1 C19 C14 112.24(16)
N3 S1 C19 C14 -2.77(16)
O5 S1 C19 C18 63.2(2)
O4 S1 C19 C18 -67.3(2)
N3 S1 C19 C18 177.7(2)
O8 S2 N4 C20 -117.13(15)
O7 S2 N4 C20 112.05(14)
C26 S2 N4 C20 -3.06(15)
O8 S2 N4 Zn1 64.62(13)
O7 S2 N4 Zn1 -66.20(13)
C26 S2 N4 Zn1 178.69(11)
O3 Zn1 N4 C20 175.52(15)
N2 Zn1 N4 C20 73.13(16)
N1 Zn1 N4 C20 -89.88(16)
O1 Zn1 N4 C20 -12.80(16)
O3 Zn1 N4 S2 -6.44(11)
N2 Zn1 N4 S2 -108.84(11)
N1 Zn1 N4 S2 88.16(11)
O1 Zn1 N4 S2 165.23(11)
S2 N4 C20 O6 -175.72(16)
Zn1 N4 C20 O6 2.5(3)
S2 N4 C20 C21 4.2(2)
Zn1 N4 C20 C21 -177.55(12)
O6 C20 C21 C26 176.44(19)
N4 C20 C21 C26 -3.5(2)
O6 C20 C21 C22 -3.5(3)
N4 C20 C21 C22 176.6(2)
C26 C21 C22 C23 -0.3(3)
C20 C21 C22 C23 179.6(2)
C21 C22 C23 C24 0.3(3)
C22 C23 C24 C25 -0.3(3)
C23 C24 C25 C26 0.3(3)
C22 C21 C26 C25 0.4(3)
C20 C21 C26 C25 -179.58(19)
C22 C21 C26 S2 -178.87(16)
C20 C21 C26 S2 1.2(2)
C24 C25 C26 C21 -0.4(3)
C24 C25 C26 S2 178.69(17)
O8 S2 C26 C21 116.62(15)
O7 S2 C26 C21 -113.92(15)
N4 S2 C26 C21 0.99(16)
O8 S2 C26 C25 -62.6(2)
O7 S2 C26 C25 66.9(2)
N4 S2 C26 C25 -178.2(2)
